data_4134704
loop_
_publ_author_name
'Beaumier, Evan P.'
'Gordon, Christopher P.'
'Harkins, Robin P.'
'McGreal, Meghan E.'
'Wen, Xuelan'
'Cop\'eret, Christophe'
'Goodpaster, Jason D.'
'Tonks, Ian A.'

_publ_section_title
;
 Cp<sub>2</sub>Ti(\k<sup>2</sup><i>-</i><sup> <i>t</i> </sup>BuNCN<sup>
 <i>t</i> </sup>Bu): A Complex with an Unusual \k<sup>2</sup> Coordination
 Mode of a Heterocumulene Featuring a Free Carbene.
;
_journal_issue 17
_journal_name_full 'Journal of the American Chemical Society'
_journal_page_first 8006
_journal_page_last 8018
_journal_paper_doi 10.1021/jacs.0c02487
_journal_volume 142
_journal_year 2020
_chemical_formula_moiety C20TiN2O3SF3H29
_chemical_formula_sum 'C20 H29 F3 N2 O3 S Ti'
_chemical_formula_weight 482.41
_chemical_name_common Cp2TitBuNCHNtBuOTf
_space_group_crystal_system orthorhombic
_space_group_IT_number 61
_space_group_name_Hall '-P 2ac 2ab'
_space_group_name_H-M_alt 'P b c a'
_atom_sites_solution_hydrogens mixed
_audit_creation_method SHELXL-2014/7
_cell_angle_alpha 90
_cell_angle_beta 90
_cell_angle_gamma 90
_cell_formula_units_Z 8
_cell_length_a 13.4491(11)
_cell_length_b 16.3991(14)
_cell_length_c 20.2594(15)
_cell_measurement_reflns_used 9987
_cell_measurement_temperature 125(2)
_cell_measurement_theta_max 30.46
_cell_measurement_theta_min 2.20
_cell_volume 4468.3(6)
_computing_cell_refinement 'SAINT, Bruker'
_computing_data_collection 'SMART, Bruker'
_computing_data_reduction 'SAINT, Bruker'
_computing_molecular_graphics 'SHELXTL, Bruker'
_computing_structure_refinement 'SHELXL-2014/7 (Sheldrick, 2014)'
_computing_structure_solution 'SHELXS-97 (Sheldrick 2008)'
_diffrn_ambient_temperature 125(2)
_diffrn_measured_fraction_theta_full 1.000
_diffrn_measured_fraction_theta_max 0.999
_diffrn_measurement_device_type 'Bruker SMART Platform CCD'
_diffrn_measurement_method 'area detector, omega scans per phi'
_diffrn_radiation_type MoK\a
_diffrn_radiation_wavelength 0.71073
_diffrn_reflns_av_R_equivalents 0.0894
_diffrn_reflns_av_unetI/netI 0.0359
_diffrn_reflns_Laue_measured_fraction_full 1.000
_diffrn_reflns_Laue_measured_fraction_max 0.999
_diffrn_reflns_limit_h_max 19
_diffrn_reflns_limit_h_min -18
_diffrn_reflns_limit_k_max 23
_diffrn_reflns_limit_k_min -23
_diffrn_reflns_limit_l_max 28
_diffrn_reflns_limit_l_min -28
_diffrn_reflns_number 113214
_diffrn_reflns_point_group_measured_fraction_full 1.000
_diffrn_reflns_point_group_measured_fraction_max 0.999
_diffrn_reflns_theta_full 25.242
_diffrn_reflns_theta_max 30.560
_diffrn_reflns_theta_min 2.010
_diffrn_source fine
_exptl_absorpt_coefficient_mu 0.525
_exptl_absorpt_correction_T_max 0.7461
_exptl_absorpt_correction_T_min 0.6571
_exptl_absorpt_correction_type multi-scan
_exptl_absorpt_process_details 'SADABS, R. Blessing, 1995'
_exptl_crystal_colour Orange
_exptl_crystal_density_diffrn 1.434
_exptl_crystal_description Plates
_exptl_crystal_F_000 2016
_exptl_crystal_size_max 0.170
_exptl_crystal_size_mid 0.060
_exptl_crystal_size_min 0.020
_refine_diff_density_max 0.384
_refine_diff_density_min -0.475
_refine_diff_density_rms 0.069
_refine_ls_extinction_method none
_refine_ls_goodness_of_fit_ref 1.073
_refine_ls_hydrogen_treatment mixed
_refine_ls_matrix_type full
_refine_ls_number_parameters 281
_refine_ls_number_reflns 6842
_refine_ls_number_restraints 0
_refine_ls_restrained_S_all 1.073
_refine_ls_R_factor_all 0.0684
_refine_ls_R_factor_gt 0.0499
_refine_ls_shift/su_max 0.001
_refine_ls_shift/su_mean 0.000
_refine_ls_structure_factor_coef Fsqd
_refine_ls_weighting_details 'w=1/[\s^2^(Fo^2^)+(0.0293P)^2^+5.7295P] where P=(Fo^2^+2Fc^2^)/3'
_refine_ls_weighting_scheme calc
_refine_ls_wR_factor_gt 0.0984
_refine_ls_wR_factor_ref 0.1054
_reflns_Friedel_coverage 0.000
_reflns_number_gt 5505
_reflns_number_total 6842
_reflns_threshold_expression 'I > 2\s(I)'
_cod_data_source_file ja0c02487_si_005.cif
_cod_data_source_block 19135_a
_cod_depositor_comments 'Adding full bibliography for 4134704--4134710.cif.'
_cod_database_code 4134704
_shelx_shelxl_version_number 2014/7
_shelx_space_group_comment
;
The symmetry employed for this shelxl refinement is uniquely defined
by the following loop, which should always be used as a source of
symmetry information in preference to the above space-group names.
They are only intended as comments.
;
_shelx_estimated_absorpt_t_min 0.916
_shelx_estimated_absorpt_t_max 0.990

loop_
_space_group_symop_operation_xyz
'x, y, z'
'-x+1/2, -y, z+1/2'
'-x, y+1/2, -z+1/2'
'x+1/2, -y+1/2, -z'
'-x, -y, -z'
'x-1/2, y, -z-1/2'
'x, -y-1/2, z-1/2'
'-x-1/2, y-1/2, z'

loop_
_atom_site_label
_atom_site_type_symbol
_atom_site_fract_x
_atom_site_fract_y
_atom_site_fract_z
_atom_site_U_iso_or_equiv
_atom_site_adp_type
_atom_site_occupancy
_atom_site_site_symmetry_order
_atom_site_calc_flag
_atom_site_refinement_flags_posn
_atom_site_refinement_flags_adp
_atom_site_refinement_flags_occupancy
_atom_site_disorder_assembly
_atom_site_disorder_group
Ti1 Ti 0.45716(2) 0.27890(2) 0.41779(2) 0.01429(8) Uani 1 1 d . . . . .
H1 H 0.4494(16) 0.1378(13) 0.2946(10) 0.014(5) Uiso 1 1 d . . . . .
C1 C 0.45522(14) 0.17603(11) 0.32890(9) 0.0164(3) Uani 1 1 d . . . . .
F1 F 0.82077(12) 0.55228(9) 0.40290(8) 0.0464(4) Uani 1 1 d . . . . .
O1 O 0.59787(12) 0.52615(10) 0.40851(8) 0.0302(4) Uani 1 1 d . . . . .
S1 S 0.64270(4) 0.56696(3) 0.35288(2) 0.02243(11) Uani 1 1 d . . . . .
N1 N 0.49914(11) 0.24783(10) 0.32241(7) 0.0159(3) Uani 1 1 d . . . . .
N2 N 0.41592(12) 0.16283(10) 0.38804(8) 0.0169(3) Uani 1 1 d . . . . .
C2 C 0.54092(15) 0.27777(12) 0.25915(9) 0.0201(4) Uani 1 1 d . . . . .
O2 O 0.66082(15) 0.65273(9) 0.36240(8) 0.0373(4) Uani 1 1 d . . . . .
F2 F 0.76930(10) 0.44364(8) 0.35671(7) 0.0355(3) Uani 1 1 d . . . . .
O3 O 0.60174(13) 0.54470(10) 0.28973(8) 0.0322(4) Uani 1 1 d . . . . .
C3 C 0.45867(18) 0.31543(14) 0.21623(10) 0.0287(5) Uani 1 1 d . . . . .
H3A H 0.4870 0.3334 0.1741 0.043 Uiso 1 1 calc R U . . .
H3B H 0.4296 0.3623 0.2392 0.043 Uiso 1 1 calc R U . . .
H3C H 0.4069 0.2746 0.2080 0.043 Uiso 1 1 calc R U . . .
F3 F 0.81711(13) 0.54343(13) 0.29717(9) 0.0637(6) Uani 1 1 d . . . . .
C4 C 0.59088(18) 0.20884(14) 0.22105(11) 0.0304(5) Uani 1 1 d . . . . .
H4A H 0.6207 0.2306 0.1806 0.046 Uiso 1 1 calc R U . . .
H4B H 0.5412 0.1675 0.2096 0.046 Uiso 1 1 calc R U . . .
H4C H 0.6428 0.1841 0.2485 0.046 Uiso 1 1 calc R U . . .
C5 C 0.61863(16) 0.34224(13) 0.27633(11) 0.0271(4) Uani 1 1 d . . . . .
H5A H 0.6436 0.3673 0.2357 0.041 Uiso 1 1 calc R U . . .
H5B H 0.6738 0.3166 0.3001 0.041 Uiso 1 1 calc R U . . .
H5C H 0.5883 0.3842 0.3042 0.041 Uiso 1 1 calc R U . . .
C6 C 0.36212(15) 0.08618(12) 0.40352(9) 0.0198(4) Uani 1 1 d . . . . .
C7 C 0.42442(18) 0.01156(13) 0.38522(12) 0.0292(5) Uani 1 1 d . . . . .
H7A H 0.3885 -0.0381 0.3977 0.044 Uiso 1 1 calc R U . . .
H7B H 0.4880 0.0136 0.4088 0.044 Uiso 1 1 calc R U . . .
H7C H 0.4366 0.0114 0.3375 0.044 Uiso 1 1 calc R U . . .
C8 C 0.26401(16) 0.08457(14) 0.36529(11) 0.0287(5) Uani 1 1 d . . . . .
H8A H 0.2284 0.0338 0.3751 0.043 Uiso 1 1 calc R U . . .
H8B H 0.2777 0.0876 0.3178 0.043 Uiso 1 1 calc R U . . .
H8C H 0.2230 0.1312 0.3785 0.043 Uiso 1 1 calc R U . . .
C9 C 0.34084(17) 0.08587(14) 0.47761(10) 0.0282(5) Uani 1 1 d . . . . .
H9A H 0.2974 0.0398 0.4884 0.042 Uiso 1 1 calc R U . . .
H9B H 0.3080 0.1370 0.4900 0.042 Uiso 1 1 calc R U . . .
H9C H 0.4035 0.0807 0.5019 0.042 Uiso 1 1 calc R U . . .
C10 C 0.31891(15) 0.33272(13) 0.35874(10) 0.0238(4) Uani 1 1 d . . . . .
H10 H 0.2953 0.3141 0.3144 0.029 Uiso 1 1 calc R U . . .
C11 C 0.28387(14) 0.30463(13) 0.41996(11) 0.0237(4) Uani 1 1 d . . . . .
H11 H 0.2307 0.2628 0.4266 0.028 Uiso 1 1 calc R U . . .
C20 C 0.76846(16) 0.52432(13) 0.35170(11) 0.0259(4) Uani 1 1 d . . . . .
C19 C 0.51699(15) 0.24258(14) 0.52411(10) 0.0238(4) Uani 1 1 d . . . . .
H19 H 0.4758 0.2207 0.5612 0.029 Uiso 1 1 calc R U . . .
C18 C 0.57046(15) 0.19526(13) 0.47777(10) 0.0219(4) Uani 1 1 d . . . . .
H18 H 0.5733 0.1344 0.4764 0.026 Uiso 1 1 calc R U . . .
C17 C 0.62624(14) 0.24839(13) 0.43827(10) 0.0217(4) Uani 1 1 d . . . . .
H17 H 0.6764 0.2319 0.4044 0.026 Uiso 1 1 calc R U . . .
C16 C 0.60741(15) 0.32956(13) 0.46009(10) 0.0235(4) Uani 1 1 d . . . . .
H16 H 0.6428 0.3797 0.4446 0.028 Uiso 1 1 calc R U . . .
C15 C 0.54193(16) 0.32498(13) 0.51411(10) 0.0245(4) Uani 1 1 d . . . . .
H15 H 0.5212 0.3716 0.5428 0.029 Uiso 1 1 calc R U . . .
C14 C 0.38536(16) 0.39810(13) 0.37083(10) 0.0242(4) Uani 1 1 d . . . . .
H14 H 0.4167 0.4336 0.3365 0.029 Uiso 1 1 calc R U . . .
C13 C 0.39033(15) 0.41016(13) 0.43932(10) 0.0225(4) Uani 1 1 d . . . . .
H13 H 0.4257 0.4558 0.4621 0.027 Uiso 1 1 calc R U . . .
C12 C 0.32884(15) 0.35149(13) 0.47016(10) 0.0227(4) Uani 1 1 d . . . . .
H12 H 0.3122 0.3493 0.5182 0.027 Uiso 1 1 calc R U . . .

loop_
_atom_site_aniso_label
_atom_site_aniso_U_11
_atom_site_aniso_U_22
_atom_site_aniso_U_33
_atom_site_aniso_U_23
_atom_site_aniso_U_13
_atom_site_aniso_U_12
Ti1 0.01072(13) 0.01782(15) 0.01433(14) -0.00208(12) -0.00042(12) 0.00106(12)
C1 0.0142(8) 0.0188(8) 0.0162(8) -0.0012(7) -0.0007(7) 0.0001(7)
F1 0.0415(9) 0.0373(8) 0.0605(10) -0.0051(7) -0.0300(8) -0.0047(7)
O1 0.0320(9) 0.0302(8) 0.0284(8) 0.0010(6) 0.0061(7) 0.0025(7)
S1 0.0286(3) 0.0186(2) 0.0201(2) -0.00096(18) -0.00479(19) 0.00179(19)
N1 0.0146(7) 0.0177(7) 0.0154(7) -0.0013(6) 0.0028(6) -0.0011(6)
N2 0.0159(7) 0.0191(8) 0.0156(7) -0.0008(6) 0.0002(6) -0.0029(6)
C2 0.0222(9) 0.0193(8) 0.0188(8) -0.0013(7) 0.0062(7) -0.0036(8)
O2 0.0568(11) 0.0179(7) 0.0371(9) -0.0009(7) -0.0121(8) 0.0016(7)
F2 0.0268(7) 0.0245(7) 0.0553(9) -0.0052(6) -0.0033(6) 0.0025(5)
O3 0.0395(9) 0.0304(8) 0.0268(8) -0.0037(6) -0.0132(7) 0.0065(7)
C3 0.0365(12) 0.0316(12) 0.0181(9) 0.0023(8) 0.0018(9) -0.0015(10)
F3 0.0402(9) 0.0966(15) 0.0543(10) 0.0405(10) 0.0189(8) 0.0065(10)
C4 0.0352(12) 0.0265(11) 0.0295(11) -0.0053(9) 0.0166(9) -0.0030(9)
C5 0.0262(10) 0.0250(10) 0.0302(11) -0.0024(8) 0.0080(9) -0.0097(8)
C6 0.0198(9) 0.0200(9) 0.0195(9) 0.0039(7) -0.0017(7) -0.0047(7)
C7 0.0316(11) 0.0200(10) 0.0359(12) 0.0037(9) 0.0033(10) 0.0011(9)
C8 0.0235(10) 0.0287(11) 0.0341(11) 0.0067(9) -0.0080(9) -0.0119(9)
C9 0.0267(11) 0.0338(12) 0.0241(10) 0.0069(9) 0.0032(8) -0.0032(9)
C10 0.0177(9) 0.0323(11) 0.0216(9) -0.0046(8) -0.0055(8) 0.0104(8)
C11 0.0113(8) 0.0314(11) 0.0285(10) -0.0054(9) -0.0015(8) 0.0035(7)
C20 0.0230(10) 0.0286(11) 0.0259(10) 0.0069(9) -0.0028(8) -0.0059(8)
C19 0.0196(9) 0.0347(11) 0.0172(9) -0.0001(8) -0.0045(7) 0.0018(8)
C18 0.0186(9) 0.0243(10) 0.0229(9) 0.0000(8) -0.0077(8) 0.0036(7)
C17 0.0130(8) 0.0297(10) 0.0223(9) -0.0019(8) -0.0043(7) 0.0028(8)
C16 0.0159(9) 0.0265(10) 0.0281(10) -0.0024(8) -0.0079(8) -0.0016(8)
C15 0.0203(9) 0.0306(11) 0.0226(9) -0.0086(8) -0.0090(8) 0.0040(8)
C14 0.0232(10) 0.0257(10) 0.0238(10) 0.0011(8) 0.0003(8) 0.0106(8)
C13 0.0191(9) 0.0226(10) 0.0260(10) -0.0051(8) -0.0016(8) 0.0074(8)
C12 0.0173(9) 0.0279(10) 0.0230(9) -0.0063(8) 0.0005(7) 0.0071(8)

loop_
_atom_type_symbol
_atom_type_description
_atom_type_scat_dispersion_real
_atom_type_scat_dispersion_imag
_atom_type_scat_source
C C 0.0033 0.0016 'International Tables Vol C Tables 4.2.6.8 and 6.1.1.4'
H H 0.0000 0.0000 'International Tables Vol C Tables 4.2.6.8 and 6.1.1.4'
F F 0.0171 0.0103 'International Tables Vol C Tables 4.2.6.8 and 6.1.1.4'
N N 0.0061 0.0033 'International Tables Vol C Tables 4.2.6.8 and 6.1.1.4'
O O 0.0106 0.0060 'International Tables Vol C Tables 4.2.6.8 and 6.1.1.4'
S S 0.1246 0.1234 'International Tables Vol C Tables 4.2.6.8 and 6.1.1.4'
Ti Ti 0.2776 0.4457 'International Tables Vol C Tables 4.2.6.8 and 6.1.1.4'

loop_
_geom_angle_atom_site_label_1
_geom_angle_atom_site_label_2
_geom_angle_atom_site_label_3
_geom_angle
_geom_angle_site_symmetry_1
_geom_angle_site_symmetry_3
_geom_angle_publ_flag
N2 Ti1 N1 64.96(6) . . ?
N2 Ti1 C16 131.44(7) . . ?
N1 Ti1 C16 101.10(7) . . ?
N2 Ti1 C12 113.59(7) . . ?
N1 Ti1 C12 138.09(7) . . ?
C16 Ti1 C12 106.75(7) . . ?
N2 Ti1 C17 96.55(7) . . ?
N1 Ti1 C17 81.37(7) . . ?
C16 Ti1 C17 35.21(7) . . ?
C12 Ti1 C17 137.23(7) . . ?
N2 Ti1 C11 84.59(7) . . ?
N1 Ti1 C11 109.18(7) . . ?
C16 Ti1 C11 141.01(7) . . ?
C12 Ti1 C11 34.80(7) . . ?
C17 Ti1 C11 168.63(7) . . ?
N2 Ti1 C13 141.75(7) . . ?
N1 Ti1 C13 119.77(7) . . ?
C16 Ti1 C13 86.44(7) . . ?
C12 Ti1 C13 34.84(7) . . ?
C17 Ti1 C13 121.59(7) . . ?
C11 Ti1 C13 57.48(7) . . ?
N2 Ti1 C19 97.13(7) . . ?
N1 Ti1 C19 133.65(7) . . ?
C16 Ti1 C19 57.72(8) . . ?
C12 Ti1 C19 88.07(7) . . ?
C17 Ti1 C19 57.46(7) . . ?
C11 Ti1 C19 111.17(7) . . ?
C13 Ti1 C19 100.90(7) . . ?
N2 Ti1 C14 122.00(7) . . ?
N1 Ti1 C14 86.55(7) . . ?
C16 Ti1 C14 101.81(8) . . ?
C12 Ti1 C14 57.73(7) . . ?
C17 Ti1 C14 129.37(8) . . ?
C11 Ti1 C14 57.43(8) . . ?
C13 Ti1 C14 34.35(7) . . ?
C19 Ti1 C14 134.93(7) . . ?
N2 Ti1 C10 89.16(7) . . ?
N1 Ti1 C10 80.55(7) . . ?
C16 Ti1 C10 136.45(8) . . ?
C12 Ti1 C10 57.69(7) . . ?
C17 Ti1 C10 156.57(8) . . ?
C11 Ti1 C10 34.40(7) . . ?
C13 Ti1 C10 57.33(7) . . ?
C19 Ti1 C10 144.41(7) . . ?
C14 Ti1 C10 34.65(8) . . ?
N2 Ti1 C15 131.11(7) . . ?
N1 Ti1 C15 135.21(7) . . ?
C16 Ti1 C15 34.59(7) . . ?
C12 Ti1 C15 79.68(7) . . ?
C17 Ti1 C15 57.55(7) . . ?
C11 Ti1 C15 113.51(7) . . ?
C13 Ti1 C15 75.10(7) . . ?
C19 Ti1 C15 34.40(8) . . ?
C14 Ti1 C15 105.13(8) . . ?
C10 Ti1 C15 131.88(7) . . ?
N2 Ti1 C18 77.93(7) . . ?
N1 Ti1 C18 99.18(7) . . ?
C16 Ti1 C18 57.79(7) . . ?
C12 Ti1 C18 122.06(7) . . ?
C17 Ti1 C18 34.31(7) . . ?
C11 Ti1 C18 136.22(8) . . ?
C13 Ti1 C18 132.10(7) . . ?
C19 Ti1 C18 34.58(7) . . ?
C14 Ti1 C18 159.45(8) . . ?
C10 Ti1 C18 165.69(8) . . ?
C15 Ti1 C18 57.25(7) . . ?
N1 C1 N2 114.35(17) . . ?
N1 C1 Ti1 57.30(9) . . ?
N2 C1 Ti1 57.11(10) . . ?
N1 C1 H1 123.9(13) . . ?
N2 C1 H1 121.7(13) . . ?
Ti1 C1 H1 175.7(13) . . ?
O3 S1 O2 115.55(10) . . ?
O3 S1 O1 114.62(10) . . ?
O2 S1 O1 114.77(10) . . ?
O3 S1 C20 104.19(10) . . ?
O2 S1 C20 102.62(11) . . ?
O1 S1 C20 102.65(10) . . ?
C1 N1 C2 123.32(15) . . ?
C1 N1 Ti1 90.26(11) . . ?
C2 N1 Ti1 145.68(13) . . ?
C1 N2 C6 121.54(16) . . ?
C1 N2 Ti1 90.36(12) . . ?
C6 N2 Ti1 147.90(13) . . ?
N1 C2 C4 111.04(16) . . ?
N1 C2 C5 106.96(16) . . ?
C4 C2 C5 109.09(17) . . ?
N1 C2 C3 110.44(16) . . ?
C4 C2 C3 109.19(17) . . ?
C5 C2 C3 110.09(18) . . ?
C2 C3 H3A 109.5 . . ?
C2 C3 H3B 109.5 . . ?
H3A C3 H3B 109.5 . . ?
C2 C3 H3C 109.5 . . ?
H3A C3 H3C 109.5 . . ?
H3B C3 H3C 109.5 . . ?
C2 C4 H4A 109.5 . . ?
C2 C4 H4B 109.5 . . ?
H4A C4 H4B 109.5 . . ?
C2 C4 H4C 109.5 . . ?
H4A C4 H4C 109.5 . . ?
H4B C4 H4C 109.5 . . ?
C2 C5 H5A 109.5 . . ?
C2 C5 H5B 109.5 . . ?
H5A C5 H5B 109.5 . . ?
C2 C5 H5C 109.5 . . ?
H5A C5 H5C 109.5 . . ?
H5B C5 H5C 109.5 . . ?
N2 C6 C9 107.56(16) . . ?
N2 C6 C7 111.08(16) . . ?
C9 C6 C7 109.76(17) . . ?
N2 C6 C8 109.16(16) . . ?
C9 C6 C8 109.61(17) . . ?
C7 C6 C8 109.64(18) . . ?
C6 C7 H7A 109.5 . . ?
C6 C7 H7B 109.5 . . ?
H7A C7 H7B 109.5 . . ?
C6 C7 H7C 109.5 . . ?
H7A C7 H7C 109.5 . . ?
H7B C7 H7C 109.5 . . ?
C6 C8 H8A 109.5 . . ?
C6 C8 H8B 109.5 . . ?
H8A C8 H8B 109.5 . . ?
C6 C8 H8C 109.5 . . ?
H8A C8 H8C 109.5 . . ?
H8B C8 H8C 109.5 . . ?
C6 C9 H9A 109.5 . . ?
C6 C9 H9B 109.5 . . ?
H9A C9 H9B 109.5 . . ?
C6 C9 H9C 109.5 . . ?
H9A C9 H9C 109.5 . . ?
H9B C9 H9C 109.5 . . ?
C11 C10 C14 107.89(18) . . ?
C11 C10 Ti1 72.35(11) . . ?
C14 C10 Ti1 72.61(11) . . ?
C11 C10 H10 125.9 . . ?
C14 C10 H10 125.9 . . ?
Ti1 C10 H10 125.9 . . ?
C10 C11 C12 108.30(19) . . ?
C10 C11 Ti1 73.26(11) . . ?
C12 C11 Ti1 71.86(11) . . ?
C10 C11 H11 125.7 . . ?
C12 C11 H11 125.7 . . ?
Ti1 C11 H11 125.7 . . ?
F3 C20 F2 107.2(2) . . ?
F3 C20 F1 107.89(19) . . ?
F2 C20 F1 106.18(17) . . ?
F3 C20 S1 112.19(15) . . ?
F2 C20 S1 112.82(15) . . ?
F1 C20 S1 110.22(16) . . ?
C15 C19 C18 108.07(19) . . ?
C15 C19 Ti1 73.10(12) . . ?
C18 C19 Ti1 73.02(11) . . ?
C15 C19 H19 125.7 . . ?
C18 C19 H19 125.7 . . ?
Ti1 C19 H19 125.7 . . ?
C17 C18 C19 108.08(19) . . ?
C17 C18 Ti1 72.13(11) . . ?
C19 C18 Ti1 72.40(11) . . ?
C17 C18 H18 125.8 . . ?
C19 C18 H18 125.8 . . ?
Ti1 C18 H18 125.8 . . ?
C18 C17 C16 107.97(18) . . ?
C18 C17 Ti1 73.55(11) . . ?
C16 C17 Ti1 71.70(11) . . ?
C18 C17 H17 125.8 . . ?
C16 C17 H17 125.8 . . ?
Ti1 C17 H17 125.8 . . ?
C15 C16 C17 107.62(19) . . ?
C15 C16 Ti1 74.11(11) . . ?
C17 C16 Ti1 73.09(11) . . ?
C15 C16 H16 125.9 . . ?
C17 C16 H16 125.9 . . ?
Ti1 C16 H16 125.9 . . ?
C16 C15 C19 108.21(19) . . ?
C16 C15 Ti1 71.30(11) . . ?
C19 C15 Ti1 72.50(11) . . ?
C16 C15 H15 125.8 . . ?
C19 C15 H15 125.8 . . ?
Ti1 C15 H15 125.8 . . ?
C13 C14 C10 107.92(19) . . ?
C13 C14 Ti1 72.61(12) . . ?
C10 C14 Ti1 72.75(12) . . ?
C13 C14 H14 125.9 . . ?
C10 C14 H14 125.9 . . ?
Ti1 C14 H14 125.9 . . ?
C14 C13 C12 108.25(19) . . ?
C14 C13 Ti1 73.04(12) . . ?
C12 C13 Ti1 71.67(11) . . ?
C14 C13 H13 125.7 . . ?
C12 C13 H13 125.7 . . ?
Ti1 C13 H13 125.7 . . ?
C11 C12 C13 107.62(19) . . ?
C11 C12 Ti1 73.35(11) . . ?
C13 C12 Ti1 73.48(11) . . ?
C11 C12 H12 125.9 . . ?
C13 C12 H12 125.9 . . ?
Ti1 C12 H12 125.9 . . ?

loop_
_geom_bond_atom_site_label_1
_geom_bond_atom_site_label_2
_geom_bond_distance
_geom_bond_site_symmetry_2
_geom_bond_publ_flag
Ti1 N2 2.0721(16) . ?
Ti1 N1 2.0765(15) . ?
Ti1 C16 2.347(2) . ?
Ti1 C12 2.3498(19) . ?
Ti1 C17 2.3650(19) . ?
Ti1 C11 2.3689(19) . ?
Ti1 C13 2.373(2) . ?
Ti1 C19 2.375(2) . ?
Ti1 C14 2.379(2) . ?
Ti1 C10 2.381(2) . ?
Ti1 C15 2.3830(19) . ?
Ti1 C18 2.383(2) . ?
C1 N1 1.324(2) . ?
C1 N2 1.327(2) . ?
C1 H1 0.94(2) . ?
F1 C20 1.335(2) . ?
O1 S1 1.4429(16) . ?
S1 O3 1.4400(16) . ?
S1 O2 1.4405(16) . ?
S1 C20 1.830(2) . ?
N1 C2 1.483(2) . ?
N2 C6 1.484(2) . ?
C2 C4 1.525(3) . ?
C2 C5 1.527(3) . ?
C2 C3 1.537(3) . ?
F2 C20 1.327(3) . ?
C3 H3A 0.9800 . ?
C3 H3B 0.9800 . ?
C3 H3C 0.9800 . ?
F3 C20 1.322(3) . ?
C4 H4A 0.9800 . ?
C4 H4B 0.9800 . ?
C4 H4C 0.9800 . ?
C5 H5A 0.9800 . ?
C5 H5B 0.9800 . ?
C5 H5C 0.9800 . ?
C6 C9 1.528(3) . ?
C6 C7 1.529(3) . ?
C6 C8 1.530(3) . ?
C7 H7A 0.9800 . ?
C7 H7B 0.9800 . ?
C7 H7C 0.9800 . ?
C8 H8A 0.9800 . ?
C8 H8B 0.9800 . ?
C8 H8C 0.9800 . ?
C9 H9A 0.9800 . ?
C9 H9B 0.9800 . ?
C9 H9C 0.9800 . ?
C10 C11 1.404(3) . ?
C10 C14 1.417(3) . ?
C10 H10 1.0000 . ?
C11 C12 1.411(3) . ?
C11 H11 1.0000 . ?
C19 C15 1.407(3) . ?
C19 C18 1.414(3) . ?
C19 H19 1.0000 . ?
C18 C17 1.401(3) . ?
C18 H18 1.0000 . ?
C17 C16 1.425(3) . ?
C17 H17 1.0000 . ?
C16 C15 1.407(3) . ?
C16 H16 1.0000 . ?
C15 H15 1.0000 . ?
C14 C13 1.403(3) . ?
C14 H14 1.0000 . ?
C13 C12 1.414(3) . ?
C13 H13 1.0000 . ?
C12 H12 1.0000 . ?

loop_
_geom_torsion_atom_site_label_1
_geom_torsion_atom_site_label_2
_geom_torsion_atom_site_label_3
_geom_torsion_atom_site_label_4
_geom_torsion
_geom_torsion_site_symmetry_1
_geom_torsion_site_symmetry_2
_geom_torsion_site_symmetry_3
_geom_torsion_site_symmetry_4
_geom_torsion_publ_flag
N2 C1 N1 C2 -175.08(17) . . . . ?
Ti1 C1 N1 C2 -172.49(19) . . . . ?
N2 C1 N1 Ti1 -2.59(16) . . . . ?
N1 C1 N2 C6 178.79(16) . . . . ?
Ti1 C1 N2 C6 176.20(19) . . . . ?
N1 C1 N2 Ti1 2.59(17) . . . . ?
C1 N1 C2 C4 -38.6(3) . . . . ?
Ti1 N1 C2 C4 154.83(18) . . . . ?
C1 N1 C2 C5 -157.50(18) . . . . ?
Ti1 N1 C2 C5 35.9(3) . . . . ?
C1 N1 C2 C3 82.7(2) . . . . ?
Ti1 N1 C2 C3 -83.9(3) . . . . ?
C1 N2 C6 C9 171.67(18) . . . . ?
Ti1 N2 C6 C9 -15.5(3) . . . . ?
C1 N2 C6 C7 51.5(2) . . . . ?
Ti1 N2 C6 C7 -135.6(2) . . . . ?
C1 N2 C6 C8 -69.5(2) . . . . ?
Ti1 N2 C6 C8 103.4(2) . . . . ?
C14 C10 C11 C12 -0.6(2) . . . . ?
Ti1 C10 C11 C12 63.77(14) . . . . ?
C14 C10 C11 Ti1 -64.38(14) . . . . ?
O3 S1 C20 F3 49.3(2) . . . . ?
O2 S1 C20 F3 -71.56(19) . . . . ?
O1 S1 C20 F3 169.08(17) . . . . ?
O3 S1 C20 F2 -71.97(17) . . . . ?
O2 S1 C20 F2 167.20(16) . . . . ?
O1 S1 C20 F2 47.84(18) . . . . ?
O3 S1 C20 F1 169.53(15) . . . . ?
O2 S1 C20 F1 48.70(17) . . . . ?
O1 S1 C20 F1 -70.66(16) . . . . ?
C15 C19 C18 C17 -1.5(2) . . . . ?
Ti1 C19 C18 C17 63.76(13) . . . . ?
C15 C19 C18 Ti1 -65.21(14) . . . . ?
C19 C18 C17 C16 0.0(2) . . . . ?
Ti1 C18 C17 C16 63.90(13) . . . . ?
C19 C18 C17 Ti1 -63.93(13) . . . . ?
C18 C17 C16 C15 1.5(2) . . . . ?
Ti1 C17 C16 C15 66.62(14) . . . . ?
C18 C17 C16 Ti1 -65.12(13) . . . . ?
C17 C16 C15 C19 -2.4(2) . . . . ?
Ti1 C16 C15 C19 63.54(14) . . . . ?
C17 C16 C15 Ti1 -65.94(13) . . . . ?
C18 C19 C15 C16 2.4(2) . . . . ?
Ti1 C19 C15 C16 -62.76(14) . . . . ?
C18 C19 C15 Ti1 65.15(14) . . . . ?
C11 C10 C14 C13 -0.4(2) . . . . ?
Ti1 C10 C14 C13 -64.57(14) . . . . ?
C11 C10 C14 Ti1 64.21(14) . . . . ?
C10 C14 C13 C12 1.2(2) . . . . ?
Ti1 C14 C13 C12 -63.47(14) . . . . ?
C10 C14 C13 Ti1 64.67(14) . . . . ?
C10 C11 C12 C13 1.3(2) . . . . ?
Ti1 C11 C12 C13 66.02(14) . . . . ?
C10 C11 C12 Ti1 -64.68(14) . . . . ?
C14 C13 C12 C11 -1.6(2) . . . . ?
Ti1 C13 C12 C11 -65.93(14) . . . . ?
C14 C13 C12 Ti1 64.36(14) . . . . ?
